data_2229299
loop_
_publ_author_name
'Ali, Qamar'
'Anis, Itrat'
'Raza Shah, M.'
'Ng, Seik Weng'

_publ_section_title
;
 <i>tert</i>-Butyl 2-(4-nitrophenoxy)acetate
;
_journal_coeditor_code XU5151
_journal_issue 2
_journal_name_full 'Acta Crystallographica Section E'
_journal_page_first o532
_journal_paper_doi 10.1107/S1600536811003229
_journal_volume 67
_journal_year 2011
_chemical_formula_iupac 'C12 H15 N O5'
_chemical_formula_moiety 'C12 H15 N O5'
_chemical_formula_sum 'C12 H15 N O5'
_chemical_formula_weight 253.25
_chemical_name_systematic
;
<i>tert</i>-Butyl 2-(4-nitrophenoxy)acetate
;
_space_group_IT_number 15
_symmetry_cell_setting monoclinic
_symmetry_space_group_name_Hall '-C 2yc'
_symmetry_space_group_name_H-M 'C 1 2/c 1'
_atom_sites_solution_hydrogens geom
_atom_sites_solution_primary direct
_atom_sites_solution_secondary difmap
_audit_creation_method SHELXL-97
_cell_angle_alpha 90.00
_cell_angle_beta 111.682(4)
_cell_angle_gamma 90.00
_cell_formula_units_Z 8
_cell_length_a 19.2761(7)
_cell_length_b 12.1131(4)
_cell_length_c 11.7267(5)
_cell_measurement_reflns_used 1942
_cell_measurement_temperature 100(2)
_cell_measurement_theta_max 28.4810
_cell_measurement_theta_min 2.2694
_cell_volume 2544.38(18)
_computing_cell_refinement 'CrysAlis PRO (Agilent, 2010)'
_computing_data_collection 'CrysAlis PRO (Agilent, 2010)'
_computing_data_reduction 'CrysAlis PRO (Agilent, 2010)'
_computing_molecular_graphics 'X-SEED (Barbour, 2001)'
_computing_publication_material 'publCIF (Westrip, 2010)'
_computing_structure_refinement 'SHELXL97 (Sheldrick, 2008)'
_computing_structure_solution 'SHELXS97 (Sheldrick, 2008)'
_diffrn_ambient_temperature 100(2)
_diffrn_detector_area_resol_mean 10.4041
_diffrn_measured_fraction_theta_full 0.964
_diffrn_measured_fraction_theta_max 0.964
_diffrn_measurement_device_type 'Agilent SuperNova Dual diffractometer with an Atlas detector'
_diffrn_measurement_method \w
_diffrn_radiation_monochromator Mirror
_diffrn_radiation_source 'SuperNova (Mo) X-ray Source'
_diffrn_radiation_type MoK\a
_diffrn_radiation_wavelength 0.71073
_diffrn_reflns_av_R_equivalents 0.0287
_diffrn_reflns_av_sigmaI/netI 0.0462
_diffrn_reflns_limit_h_max 24
_diffrn_reflns_limit_h_min -17
_diffrn_reflns_limit_k_max 15
_diffrn_reflns_limit_k_min -13
_diffrn_reflns_limit_l_max 14
_diffrn_reflns_limit_l_min -14
_diffrn_reflns_number 5580
_diffrn_reflns_theta_full 27.50
_diffrn_reflns_theta_max 27.50
_diffrn_reflns_theta_min 2.27
_diffrn_standards_decay_% 0
_diffrn_standards_interval_count 0
_diffrn_standards_interval_time 0
_diffrn_standards_number 0
_exptl_absorpt_coefficient_mu 0.104
_exptl_absorpt_correction_T_max 1.00000
_exptl_absorpt_correction_T_min 0.66423
_exptl_absorpt_correction_type multi-scan
_exptl_absorpt_process_details '(CrysAlis PRO; Agilent, 2010)'
_exptl_crystal_colour Colorless
_exptl_crystal_density_diffrn 1.322
_exptl_crystal_density_method 'not measured'
_exptl_crystal_description Plate
_exptl_crystal_F_000 1072
_exptl_crystal_size_max 0.30
_exptl_crystal_size_mid 0.20
_exptl_crystal_size_min 0.05
_refine_diff_density_max 0.267
_refine_diff_density_min -0.207
_refine_ls_extinction_coef 0.0033(4)
_refine_ls_extinction_expression Fc^*^=kFc[1+0.001xFc^2^\l^3^/sin(2\q)]^-1/4^
_refine_ls_extinction_method 'SHELXL97 (Sheldrick, 2008)'
_refine_ls_goodness_of_fit_ref 1.061
_refine_ls_hydrogen_treatment constr
_refine_ls_matrix_type full
_refine_ls_number_parameters 164
_refine_ls_number_reflns 2824
_refine_ls_number_restraints 0
_refine_ls_restrained_S_all 1.061
_refine_ls_R_factor_all 0.0678
_refine_ls_R_factor_gt 0.0465
_refine_ls_shift/su_max 0.001
_refine_ls_shift/su_mean 0.001
_refine_ls_structure_factor_coef Fsqd
_refine_ls_weighting_details 'calc w=1/[\s^2^(Fo^2^)+(0.0444P)^2^+0.6948P] where P=(Fo^2^+2Fc^2^)/3'
_refine_ls_weighting_scheme calc
_refine_ls_wR_factor_gt 0.1033
_refine_ls_wR_factor_ref 0.1204
_reflns_number_gt 2075
_reflns_number_total 2824
_reflns_threshold_expression I>2\s(I)
_cod_data_source_file xu5151.cif
_cod_data_source_block I
_cod_original_cell_volume 2544.38(17)
_cod_original_sg_symbol_H-M 'C 2/c'
_cod_database_code 2229299
_cod_database_fobs_code 2229299

loop_
_symmetry_equiv_pos_as_xyz
'x, y, z'
'-x, y, -z+1/2'
'x+1/2, y+1/2, z'
'-x+1/2, y+1/2, -z+1/2'
'-x, -y, -z'
'x, -y, z-1/2'
'-x+1/2, -y+1/2, -z'
'x+1/2, -y+1/2, z-1/2'

loop_
_atom_site_type_symbol
_atom_site_label
_atom_site_fract_x
_atom_site_fract_y
_atom_site_fract_z
_atom_site_U_iso_or_equiv
_atom_site_adp_type
_atom_site_calc_flag
_atom_site_refinement_flags
_atom_site_occupancy
_atom_site_disorder_assembly
_atom_site_disorder_group
O O1 0.37259(7) 0.48179(13) 0.04938(14) 0.0505(4) Uani d . 1 . .
O O2 0.41306(9) 0.58588(13) 0.21067(16) 0.0581(5) Uani d . 1 . .
O O3 0.44798(6) 0.11669(9) 0.44903(11) 0.0251(3) Uani d . 1 . .
O O4 0.59965(6) 0.13203(9) 0.53127(11) 0.0279(3) Uani d . 1 . .
O O5 0.60685(5) 0.11686(9) 0.72849(10) 0.0233(3) Uani d . 1 . .
N N1 0.39810(8) 0.49483(14) 0.16138(17) 0.0387(4) Uani d . 1 . .
C C1 0.41151(9) 0.39685(14) 0.23939(17) 0.0275(4) Uani d . 1 . .
C C2 0.43579(9) 0.41028(15) 0.36502(17) 0.0287(4) Uani d . 1 . .
H H2 0.4428 0.4821 0.4001 0.034 Uiso calc R 1 . .
C C3 0.44980(8) 0.31747(14) 0.43918(16) 0.0258(4) Uani d . 1 . .
H H3 0.4666 0.3249 0.5258 0.031 Uiso calc R 1 . .
C C4 0.43901(8) 0.21342(13) 0.38562(15) 0.0221(4) Uani d . 1 . .
C C5 0.41454(8) 0.20196(14) 0.25872(15) 0.0240(4) Uani d . 1 . .
H H5 0.4076 0.1304 0.2231 0.029 Uiso calc R 1 . .
C C6 0.40040(8) 0.29378(15) 0.18461(16) 0.0275(4) Uani d . 1 . .
H H6 0.3834 0.2866 0.0979 0.033 Uiso calc R 1 . .
C C7 0.48824(8) 0.11660(14) 0.57817(15) 0.0250(4) Uani d . 1 . .
H H7A 0.4768 0.0482 0.6141 0.030 Uiso calc R 1 . .
H H7B 0.4723 0.1803 0.6155 0.030 Uiso calc R 1 . .
C C8 0.57178(8) 0.12344(13) 0.60739(16) 0.0223(4) Uani d . 1 . .
C C9 0.69011(8) 0.12075(13) 0.78688(16) 0.0241(4) Uani d . 1 . .
C C10 0.72379(9) 0.02283(15) 0.74544(17) 0.0312(4) Uani d . 1 . .
H H10A 0.7142 0.0297 0.6576 0.047 Uiso calc R 1 . .
H H10B 0.7012 -0.0455 0.7602 0.047 Uiso calc R 1 . .
H H10C 0.7778 0.0210 0.7917 0.047 Uiso calc R 1 . .
C C11 0.70230(9) 0.11251(16) 0.92190(16) 0.0352(5) Uani d . 1 . .
H H11A 0.6833 0.0415 0.9379 0.053 Uiso calc R 1 . .
H H11B 0.6757 0.1727 0.9440 0.053 Uiso calc R 1 . .
H H11C 0.7558 0.1180 0.9711 0.053 Uiso calc R 1 . .
C C12 0.71824(9) 0.23046(15) 0.75805(18) 0.0341(5) Uani d . 1 . .
H H12A 0.7088 0.2344 0.6701 0.051 Uiso calc R 1 . .
H H12B 0.7720 0.2367 0.8049 0.051 Uiso calc R 1 . .
H H12C 0.6921 0.2910 0.7806 0.051 Uiso calc R 1 . .

loop_
_atom_site_aniso_label
_atom_site_aniso_U_11
_atom_site_aniso_U_22
_atom_site_aniso_U_33
_atom_site_aniso_U_12
_atom_site_aniso_U_13
_atom_site_aniso_U_23
O1 0.0487(8) 0.0646(11) 0.0413(10) 0.0150(7) 0.0201(7) 0.0271(8)
O2 0.0813(11) 0.0317(9) 0.0778(13) 0.0110(7) 0.0485(10) 0.0148(9)
O3 0.0243(6) 0.0262(7) 0.0213(6) -0.0002(4) 0.0044(5) 0.0025(5)
O4 0.0270(6) 0.0348(7) 0.0239(7) -0.0001(5) 0.0118(5) 0.0043(6)
O5 0.0185(6) 0.0303(7) 0.0201(6) -0.0014(4) 0.0059(5) 0.0008(5)
N1 0.0367(9) 0.0391(10) 0.0513(12) 0.0145(7) 0.0290(8) 0.0197(9)
C1 0.0242(8) 0.0314(10) 0.0315(10) 0.0087(7) 0.0159(7) 0.0098(8)
C2 0.0289(9) 0.0263(9) 0.0348(11) 0.0030(7) 0.0162(8) -0.0010(8)
C3 0.0269(8) 0.0295(10) 0.0220(9) 0.0017(7) 0.0100(7) -0.0013(8)
C4 0.0165(7) 0.0269(9) 0.0233(9) 0.0020(6) 0.0078(6) 0.0037(7)
C5 0.0196(8) 0.0305(9) 0.0221(9) 0.0020(6) 0.0079(6) -0.0023(7)
C6 0.0189(8) 0.0424(11) 0.0226(9) 0.0052(7) 0.0093(7) 0.0036(8)
C7 0.0224(8) 0.0321(10) 0.0188(9) -0.0002(6) 0.0057(7) 0.0043(8)
C8 0.0237(8) 0.0203(8) 0.0223(9) -0.0002(6) 0.0078(7) 0.0019(7)
C9 0.0171(8) 0.0275(9) 0.0247(9) -0.0023(6) 0.0043(7) -0.0019(7)
C10 0.0232(8) 0.0327(10) 0.0357(11) 0.0011(7) 0.0086(7) -0.0032(9)
C11 0.0242(9) 0.0523(13) 0.0250(10) -0.0014(8) 0.0044(7) -0.0021(9)
C12 0.0261(9) 0.0323(10) 0.0422(12) -0.0054(7) 0.0105(8) -0.0013(9)

loop_
_atom_type_symbol
_atom_type_description
_atom_type_scat_dispersion_real
_atom_type_scat_dispersion_imag
_atom_type_scat_source
C C 0.0033 0.0016 'International Tables Vol C Tables 4.2.6.8 and 6.1.1.4'
H H 0.0000 0.0000 'International Tables Vol C Tables 4.2.6.8 and 6.1.1.4'
N N 0.0061 0.0033 'International Tables Vol C Tables 4.2.6.8 and 6.1.1.4'
O O 0.0106 0.0060 'International Tables Vol C Tables 4.2.6.8 and 6.1.1.4'

loop_
_geom_angle_atom_site_label_1
_geom_angle_atom_site_label_2
_geom_angle_atom_site_label_3
_geom_angle_site_symmetry_1
_geom_angle_site_symmetry_3
_geom_angle
_geom_angle_publ_flag
C4 O3 C7 . . 119.34(12) ?
C8 O5 C9 . . 121.54(12) ?
O2 N1 O1 . . 123.29(17) ?
O2 N1 C1 . . 118.53(18) ?
O1 N1 C1 . . 118.17(18) ?
C2 C1 C6 . . 122.33(16) ?
C2 C1 N1 . . 118.94(17) ?
C6 C1 N1 . . 118.72(17) ?
C1 C2 C3 . . 119.00(17) ?
C1 C2 H2 . . 120.5 ?
C3 C2 H2 . . 120.5 ?
C2 C3 C4 . . 119.37(16) ?
C2 C3 H3 . . 120.3 ?
C4 C3 H3 . . 120.3 ?
O3 C4 C3 . . 124.42(15) ?
O3 C4 C5 . . 114.94(14) ?
C3 C4 C5 . . 120.59(15) ?
C6 C5 C4 . . 120.30(16) ?
C6 C5 H5 . . 119.8 ?
C4 C5 H5 . . 119.8 ?
C5 C6 C1 . . 118.40(16) ?
C5 C6 H6 . . 120.8 ?
C1 C6 H6 . . 120.8 ?
O3 C7 C8 . . 110.82(14) ?
O3 C7 H7A . . 109.5 ?
C8 C7 H7A . . 109.5 ?
O3 C7 H7B . . 109.5 ?
C8 C7 H7B . . 109.5 ?
H7A C7 H7B . . 108.1 ?
O4 C8 O5 . . 127.32(14) ?
O4 C8 C7 . . 124.28(15) ?
O5 C8 C7 . . 108.39(14) ?
O5 C9 C10 . . 110.06(12) ?
O5 C9 C11 . . 101.67(12) ?
C10 C9 C11 . . 111.34(15) ?
O5 C9 C12 . . 109.67(13) ?
C10 C9 C12 . . 112.49(14) ?
C11 C9 C12 . . 111.08(15) ?
C9 C10 H10A . . 109.5 ?
C9 C10 H10B . . 109.5 ?
H10A C10 H10B . . 109.5 ?
C9 C10 H10C . . 109.5 ?
H10A C10 H10C . . 109.5 ?
H10B C10 H10C . . 109.5 ?
C9 C11 H11A . . 109.5 ?
C9 C11 H11B . . 109.5 ?
H11A C11 H11B . . 109.5 ?
C9 C11 H11C . . 109.5 ?
H11A C11 H11C . . 109.5 ?
H11B C11 H11C . . 109.5 ?
C9 C12 H12A . . 109.5 ?
C9 C12 H12B . . 109.5 ?
H12A C12 H12B . . 109.5 ?
C9 C12 H12C . . 109.5 ?
H12A C12 H12C . . 109.5 ?
H12B C12 H12C . . 109.5 ?

loop_
_geom_bond_atom_site_label_1
_geom_bond_atom_site_label_2
_geom_bond_site_symmetry_2
_geom_bond_distance
_geom_bond_publ_flag
O1 N1 . 1.231(2) ?
O2 N1 . 1.229(2) ?
O3 C4 . 1.3641(19) ?
O3 C7 . 1.424(2) ?
O4 C8 . 1.2044(19) ?
O5 C8 . 1.3307(19) ?
O5 C9 . 1.4949(18) ?
N1 C1 . 1.462(2) ?
C1 C2 . 1.381(3) ?
C1 C6 . 1.384(2) ?
C2 C3 . 1.386(2) ?
C2 H2 . 0.9500 ?
C3 C4 . 1.389(2) ?
C3 H3 . 0.9500 ?
C4 C5 . 1.392(2) ?
C5 C6 . 1.375(2) ?
C5 H5 . 0.9500 ?
C6 H6 . 0.9500 ?
C7 C8 . 1.520(2) ?
C7 H7A . 0.9900 ?
C7 H7B . 0.9900 ?
C9 C10 . 1.516(2) ?
C9 C11 . 1.516(2) ?
C9 C12 . 1.520(2) ?
C10 H10A . 0.9800 ?
C10 H10B . 0.9800 ?
C10 H10C . 0.9800 ?
C11 H11A . 0.9800 ?
C11 H11B . 0.9800 ?
C11 H11C . 0.9800 ?
C12 H12A . 0.9800 ?
C12 H12B . 0.9800 ?
C12 H12C . 0.9800 ?

loop_
_geom_hbond_atom_site_label_D
_geom_hbond_atom_site_label_H
_geom_hbond_atom_site_label_A
_geom_hbond_site_symmetry_A
_geom_hbond_distance_DH
_geom_hbond_distance_HA
_geom_hbond_distance_DA
_geom_hbond_angle_DHA
C6 H6 O4 2_655 0.95 2.50 3.201(2) 130
C12 H12C O2 5_666 0.98 2.55 3.489(3) 161

loop_
_geom_torsion_atom_site_label_1
_geom_torsion_atom_site_label_2
_geom_torsion_atom_site_label_3
_geom_torsion_atom_site_label_4
_geom_torsion_site_symmetry_1
_geom_torsion_site_symmetry_2
_geom_torsion_site_symmetry_3
_geom_torsion_site_symmetry_4
_geom_torsion
_geom_torsion_publ_flag
O2 N1 C1 C2 . . . . 4.2(2) ?
O1 N1 C1 C2 . . . . -176.09(15) ?
O2 N1 C1 C6 . . . . -174.92(15) ?
O1 N1 C1 C6 . . . . 4.8(2) ?
C6 C1 C2 C3 . . . . 0.2(2) ?
N1 C1 C2 C3 . . . . -178.85(13) ?
C1 C2 C3 C4 . . . . -0.1(2) ?
C7 O3 C4 C3 . . . . -16.7(2) ?
C7 O3 C4 C5 . . . . 165.91(13) ?
C2 C3 C4 O3 . . . . -177.12(14) ?
C2 C3 C4 C5 . . . . 0.1(2) ?
O3 C4 C5 C6 . . . . 177.24(12) ?
C3 C4 C5 C6 . . . . -0.3(2) ?
C4 C5 C6 C1 . . . . 0.4(2) ?
C2 C1 C6 C5 . . . . -0.3(2) ?
N1 C1 C6 C5 . . . . 178.73(13) ?
C4 O3 C7 C8 . . . . -76.68(17) ?
C9 O5 C8 O4 . . . . 0.6(2) ?
C9 O5 C8 C7 . . . . 179.79(12) ?
O3 C7 C8 O4 . . . . 2.6(2) ?
O3 C7 C8 O5 . . . . -176.57(12) ?
C8 O5 C9 C10 . . . . -62.81(18) ?
C8 O5 C9 C11 . . . . 179.09(14) ?
C8 O5 C9 C12 . . . . 61.45(18) ?

loop_
_cod_related_entry_id
_cod_related_entry_database
_cod_related_entry_code
1 ChemSpider 10813471
